data_1521830
loop_
_publ_author_name
'Reich, C.'
'Conrad, M.'
'Krumreich, F.'
'Harbrecht, B.'

_publ_section_title
;
 The dodecagonal quasicrystalline telluride (Ta, V)1.6 Te and its
 crystalline approximant (Ta, V)97 Te60
;
_journal_name_full 'Materials Research Society Symposia Proceedings'
_journal_page_first 83
_journal_page_last 94
_journal_volume 553
_journal_year 1999
_chemical_formula_sum 'Ta83.03 Te60 V13.97'
_chemical_name_systematic 'Ta83.03 V13.97 Te60'
_space_group_IT_number 113
_symmetry_space_group_name_Hall 'P -4 2ab'
_symmetry_space_group_name_H-M 'P -4 21 m'
_cell_angle_alpha 90
_cell_angle_beta 90
_cell_angle_gamma 90
_cell_formula_units_Z 2
_cell_length_a 27.3569
_cell_length_b 27.3569
_cell_length_c 10.33
_cell_volume 7730.972
_citation_journal_id_ASTM MRSPDH
_cod_data_source_file Reich_MRSPDH_1999_552.cif
_cod_data_source_block Ta83.03Te60V13.97
_cod_original_cell_volume 7730.971
_cod_database_code 1521830

loop_
_symmetry_equiv_pos_as_xyz
x,y,z
y,-x,-z
-x,-y,z
-y,x,-z
x+1/2,-y+1/2,-z
-y+1/2,-x+1/2,z
-x+1/2,y+1/2,-z
y+1/2,x+1/2,z

loop_
_atom_site_label
_atom_site_type_symbol
_atom_site_fract_x
_atom_site_fract_y
_atom_site_fract_z
_atom_site_occupancy
_atom_site_U_iso_or_equiv
V8 V 0.9184 0.7971 0.5742 0.192 0.0
Ta19 Ta 0.5749 0.0749 0.7817 1 0.0
V16 V 0.0151 0.7634 0.6288 0.192 0.0
Ta16 Ta 0.5162 0.2681 0.6368 0.846 0.0
Te14 Te 0.064 0.7644 0.8645 1 0.0
Ta15 Ta 0.6185 0.2413 0.6465 0.795 0.0
V20 V 0.5893 0.3408 0.6808 0.144 0.0
Ta27 Ta 0.087 0.8362 0.6779 0.864 0.0
V18 V 0.7501 0.7499 0.6441 0.113 0.0
Ta2 Ta 0.6366 0.1366 0.5568 1 0.0
Ta7 Ta 0.9734 0.5985 0.4594 0.812 0.0
Te4 Te 0.0358 0.6367 0.669 1 0.0
Te11 Te 0.4003 0.0997 0.9714 1 0.0
Ta23 Ta 0.1138 0.7363 0.6402 0.854 0.0
V17 V 0.8485 0.7233 0.6167 0.206 0.0
V14 V 0.5466 0.1742 0.7329 0.12 0.0
V19 V 0.087 0.8362 0.6779 0.136 0.0
Ta26 Ta 0.7501 0.7499 0.6441 0.887 0.0
V9 V 0.6185 0.2413 0.6465 0.205 0.0
Te12 Te 0.5331 0.1344 0.9794 1 0.0
V6 V 0.9457 0.6926 0.5417 0.116 0.0
V7 V 0.2151 0.7151 0.6017 0.201 0.0
Te13 Te 0.7993 0.7007 0.8458 1 0.0
Ta18 Ta 0.9615 0.9634 0.5998 0.817 0.0
V3 V 0.714 0.214 0.605 0.357 0.0
Te5 Te 0.6563 0.1563 0.812 1 0.0
V4 V 0.4209 0.2931 0.5764 0.344 0.0
Te17 Te 0.932 0.7332 0.7861 1 0.0
Ta12 Ta 0.9457 0.6926 0.5417 0.884 0.0
Te10 Te 0.8633 0.9755 0.7487 1 0.0
V5 V 0.8905 0.8944 0.5549 0.279 0.0
Ta29 Ta 0.0602 0.9374 0.6655 0.85 0.0
Ta20 Ta 0.4721 0.1025 0.7771 0.877 0.0
Ta17 Ta 0.3499 0.2243 0.6207 0.823 0.0
V1 V 0.0719 0.5719 0.462 0.203 0.0
V21 V 0.0602 0.9374 0.6655 0.15 0.0
Te9 Te 0.8285 0.8345 0.7313 1 0.0
V2 V 0.9734 0.5985 0.4594 0.188 0.0
Ta22 Ta 0.5466 0.1742 0.7329 0.88 0.0
Te20 Te 0 0 0.8306 1 0.0
V13 V 0.4721 0.1025 0.7771 0.123 0.0
Ta3 Ta 0.4522 0.1821 0.5671 1 0.0
Te6 Te 0.4342 0.2292 0.7951 1 0.0
Ta21 Ta 0.3713 0.1287 0.7245 1 0.0
Te7 Te 0.2066 0.8017 0.7826 1 0.0
Te15 Te 0.0971 0.8973 0.8962 1 0.0
Te1 Te 0 0.5 0.5979 1 0.0
V11 V 0.3499 0.2243 0.6207 0.177 0.0
Ta14 Ta 0.9184 0.7971 0.5742 0.808 0.0
Ta11 Ta 0.14 0.64 0.5524 1 0.0
V10 V 0.5162 0.2681 0.6368 0.154 0.0
Te3 Te 0.9035 0.5965 0.6661 1 0.0
V15 V 0.1138 0.7363 0.6402 0.146 0.0
Ta8 Ta 0.714 0.214 0.605 0.643 0.0
Ta24 Ta 0.0151 0.7634 0.6288 0.808 0.0
Ta25 Ta 0.8485 0.7233 0.6167 0.794 0.0
Ta9 Ta 0.4209 0.2931 0.5764 0.656 0.0
Ta4 Ta 0.3195 0.316 0.4717 1 0.0
Ta10 Ta 0.8905 0.8944 0.5549 0.721 0.0
Ta6 Ta 0.0719 0.5719 0.462 0.797 0.0
Te18 Te 0.3019 0.1981 0.8521 1 0.0
V12 V 0.9615 0.9634 0.5998 0.183 0.0
Te2 Te 0.5 0 0.918 1 0.0
Te8 Te 0.9596 0.872 0.7519 1 0.0
Te16 Te 0.167 0.667 0.8039 1 0.0
Ta13 Ta 0.2151 0.7151 0.6017 0.799 0.0
Ta28 Ta 0.5893 0.3408 0.6808 0.856 0.0
Ta1 Ta 0.5 0 0.6604 1 0.0
Ta5 Ta 0.499 0.3643 0.4902 1 0.0
Te19 Te 0.5663 0.2657 0.8727 1 0.0
